data_4112012
loop_
_publ_author_name
'Marco W. Bouwkamp'
'Peter H. M. Budzelaar'
'Jeroen Gercama'
'Isabel Del Hierro Morales'
'Jeanette de Wolf'
'Auke Meetsma'
'Sergei I. Troyanov'
'Jan H. Teuben'
'Bart Hessen'

_publ_contact_author_address
;
     Crystal Structure Center,
     Inorganic Solid State Chemistry Laboratory
     Chemical Physics,
     Materials Science Center,
     Groningen University,
     Nijenborgh 4,
     NL-9747 AG Groningen,
     The Netherlands.
;
_publ_contact_author_email A.Meetsma@fwn.rug.nl
_publ_contact_author_fax '+31 50 3634441'
_publ_contact_author_name
;
   Drs. A. Meetsma
;
_publ_contact_author_phone '+31 50 3634368'
_publ_section_title
;
 Naked (C5Me5)2M Cations (M = Sc, Ti, and V) and Their Fluoroarene
 Complexes
;
_journal_name_full 'Journal of the American Chemical Society'
_journal_page_first 14310
_journal_page_last 14319
_journal_paper_doi 10.1021/ja054544i
_journal_volume 127
_journal_year 2005
_chemical_compound_source 'see text'
_chemical_formula_moiety 'C26 H35 F Ti, C24 B F20'
_chemical_formula_sum 'C50 H35 B F21 Ti'
_chemical_formula_weight 1093.47
_chemical_name_systematic
;
 ?
;
_space_group_IT_number 2
_symmetry_cell_setting triclinic
_symmetry_Int_Tables_number 2
_symmetry_space_group_name_Hall '-P 1'
_symmetry_space_group_name_H-M 'P -1'
_atom_sites_solution_hydrogens geom
_atom_sites_solution_primary heavy
_atom_sites_solution_secondary direct
_audit_creation_date '2002-11-21  13:34:25'
_audit_creation_method
;
 PLATON <TABLE ACC> option 
 SHELXL97-2 & Manual Editing 
;
_cell_angle_alpha 70.485(2)
_cell_angle_beta 84.384(2)
_cell_angle_gamma 78.187(2)
_cell_formula_units_Z 2
_cell_length_a 10.574(1)
_cell_length_b 15.127(2)
_cell_length_c 15.421(2)
_cell_measurement_reflns_used 5329
_cell_measurement_temperature 100(1)
_cell_measurement_theta_max 27.12
_cell_measurement_theta_min 2.32
_cell_volume 2274.5(5)
_computing_cell_refinement 'SAINT, Bruker Version 6.02A, 2000'
_computing_data_collection 'SMART, Bruker Version 5.624, 2001'
_computing_data_reduction 'XPREP, Bruker Version 5.1/NT, 2000'
_computing_molecular_graphics
;
 PLUTO (Meetsma, 2002) 
 PLATON (Spek, 1994)
;
_computing_publication_material 'PLATON (Spek, 1990)'
_computing_structure_refinement 'SHELXL-97 (Sheldrick, 1997)'
_computing_structure_solution
;
 DIRDIF-99 (Beurskens et al., 1999)
;
_diffrn_ambient_temperature 100(1)
_diffrn_detector_area_resol_mean '4096x4096 / 62x62 (binned 512)'
_diffrn_measured_fraction_theta_full 0.997
_diffrn_measured_fraction_theta_max 0.972
_diffrn_measurement_device_type
;
  Bruker Smart Apex 
;
_diffrn_measurement_method 'phi and omega scans'
_diffrn_radiation_detector
;
  CCD area-detector
;
_diffrn_radiation_monochromator 'parallel mounted graphite'
_diffrn_radiation_source 'fine focus sealed Siemens Mo tube '
_diffrn_radiation_type MoK\a
_diffrn_radiation_wavelength 0.71073
_diffrn_reflns_av_R_equivalents 0.0459
_diffrn_reflns_av_sigmaI/netI 0.0858
_diffrn_reflns_limit_h_max 13
_diffrn_reflns_limit_h_min -13
_diffrn_reflns_limit_k_max 18
_diffrn_reflns_limit_k_min -17
_diffrn_reflns_limit_l_max 19
_diffrn_reflns_limit_l_min -19
_diffrn_reflns_number 18144
_diffrn_reflns_reduction_process
;
 Intensity data were corrected for Lorentz and polarization
  effects, decay and absorption and reduced to F~o~^2^
  using SAINT (Bruker, 2000) and SADABS (Sheldrick, 2001)
;
_diffrn_reflns_theta_full 25.0
_diffrn_reflns_theta_max 26.37
_diffrn_reflns_theta_min 2.32
_exptl_absorpt_coefficient_mu 0.312
_exptl_absorpt_correction_T_max 0.9892
_exptl_absorpt_correction_T_min 0.8987
_exptl_absorpt_correction_type multi-scan
_exptl_absorpt_process_details '(SADABS, Sheldrick, Bruker, 2000))'
_exptl_crystal_colour red
_exptl_crystal_density_diffrn 1.596
_exptl_crystal_description platelet
_exptl_crystal_F_000 1102
_exptl_crystal_size_max 0.35
_exptl_crystal_size_mid 0.33
_exptl_crystal_size_min 0.035
_refine_diff_density_max 2.470
_refine_diff_density_min -0.750
_refine_diff_density_rms 0.137
_refine_ls_extinction_method none
_refine_ls_goodness_of_fit_ref 1.085
_refine_ls_hydrogen_treatment constr
_refine_ls_matrix_type full
_refine_ls_number_parameters 668
_refine_ls_number_reflns 9045
_refine_ls_number_restraints 0
_refine_ls_restrained_S_all 1.085
_refine_ls_R_factor_all 0.1342
_refine_ls_R_factor_gt 0.1016
_refine_ls_shift/su_max 0.000
_refine_ls_shift/su_mean 0.000
_refine_ls_structure_factor_coef Fsqd
_refine_ls_weighting_details 'calc w=1/[\s^2^(Fo^2^)+(0.0899P)^2^+30.7755P] where P=(Fo^2^+2Fc^2^)/3'
_refine_ls_weighting_scheme calc
_refine_ls_wR_factor_gt 0.2974
_refine_ls_wR_factor_ref 0.3137
_reflns_number_gt 6196
_reflns_number_total 9045
_reflns_threshold_expression I>2\s(I)
_cod_data_source_file ja054544irom20050708_022438.cif
_cod_data_source_block global
_cod_database_code 4112012
_vrn_publ_code_void_volume 24.6
_vrn_publ_code_frame_time_sec 10.0
_vrn_publ_code_meas_time_hour 8.0

loop_
_symmetry_equiv_pos_as_xyz
x,y,z
-x,-y,-z

loop_
_atom_site_aniso_label
_atom_site_aniso_U_11
_atom_site_aniso_U_22
_atom_site_aniso_U_33
_atom_site_aniso_U_23
_atom_site_aniso_U_13
_atom_site_aniso_U_12
Ti1 0.0221(7) 0.0541(10) 0.0182(7) -0.0176(7) 0.0042(5) -0.0116(7)
F11 0.045(3) 0.090(5) 0.022(3) -0.027(3) 0.002(2) -0.014(3)
C11 0.015(3) 0.025(4) 0.024(4) -0.008(3) 0.003(3) -0.008(3)
C12 0.019(4) 0.024(4) 0.023(4) -0.009(3) 0.005(3) -0.009(3)
C13 0.027(4) 0.022(4) 0.026(4) -0.008(3) 0.003(3) -0.010(3)
C14 0.029(4) 0.022(4) 0.025(4) -0.006(3) 0.001(3) -0.006(3)
C15 0.028(4) 0.025(4) 0.028(4) -0.010(3) 0.005(3) -0.010(3)
C16 0.027(4) 0.041(5) 0.022(4) -0.017(4) 0.007(3) -0.013(4)
C17 0.036(5) 0.021(4) 0.029(4) -0.005(3) 0.006(4) -0.005(3)
C18 0.039(5) 0.035(5) 0.029(4) -0.014(4) 0.002(4) -0.014(4)
C19 0.043(5) 0.029(5) 0.032(5) -0.009(4) -0.002(4) -0.003(4)
C110 0.050(6) 0.025(4) 0.030(4) -0.010(4) 0.006(4) -0.013(4)
C111 0.023(4) 0.023(4) 0.027(4) -0.013(3) -0.001(3) -0.004(3)
C112 0.029(4) 0.027(4) 0.026(4) -0.010(3) 0.005(3) -0.006(3)
C113 0.022(4) 0.024(4) 0.025(4) -0.008(3) 0.000(3) 0.001(3)
C114 0.019(4) 0.026(4) 0.034(4) -0.013(3) 0.007(3) -0.006(3)
C115 0.021(4) 0.021(4) 0.025(4) -0.006(3) -0.003(3) -0.003(3)
C116 0.040(5) 0.026(4) 0.028(4) -0.006(3) 0.002(4) -0.002(4)
C117 0.057(6) 0.028(5) 0.039(5) -0.016(4) 0.004(4) -0.007(4)
C118 0.030(5) 0.044(5) 0.030(4) -0.019(4) 0.005(4) -0.005(4)
C119 0.048(6) 0.028(5) 0.038(5) -0.001(4) 0.012(4) -0.009(4)
C120 0.028(4) 0.034(5) 0.035(4) -0.018(4) -0.006(3) -0.007(4)
C121 0.029(5) 0.050(6) 0.023(4) -0.013(4) 0.004(3) -0.010(4)
C122 0.039(5) 0.041(5) 0.024(4) -0.007(4) -0.003(4) -0.012(4)
C123 0.036(5) 0.041(5) 0.027(4) -0.016(4) 0.000(4) -0.006(4)
C124 0.043(5) 0.046(6) 0.025(4) -0.012(4) -0.005(4) 0.001(4)
C125 0.047(6) 0.027(5) 0.043(5) -0.006(4) -0.013(4) 0.002(4)
C126 0.037(5) 0.052(6) 0.044(5) -0.031(5) -0.006(4) 0.000(4)
F21 0.025(2) 0.024(2) 0.036(3) -0.005(2) -0.0034(19) -0.0102(19)
F22 0.032(3) 0.034(3) 0.041(3) -0.011(2) 0.004(2) -0.022(2)
F23 0.020(2) 0.057(3) 0.049(3) -0.027(3) 0.005(2) -0.016(2)
F24 0.019(2) 0.039(3) 0.035(3) -0.019(2) -0.0029(19) 0.003(2)
F25 0.020(2) 0.022(2) 0.031(2) -0.0081(19) -0.0018(18) -0.0015(18)
F26 0.021(2) 0.052(3) 0.030(2) -0.019(2) 0.0065(19) -0.012(2)
F27 0.038(3) 0.052(3) 0.027(2) -0.024(2) 0.012(2) -0.009(2)
F28 0.043(3) 0.036(3) 0.032(3) -0.020(2) -0.002(2) -0.013(2)
F29 0.021(2) 0.031(3) 0.035(3) -0.012(2) -0.0026(19) -0.0106(19)
F210 0.018(2) 0.024(2) 0.028(2) -0.0106(18) 0.0048(17) -0.0053(17)
F211 0.020(2) 0.024(2) 0.022(2) -0.0063(18) 0.0014(17) 0.0018(18)
F212 0.022(2) 0.036(3) 0.051(3) -0.022(2) -0.009(2) 0.004(2)
F213 0.037(3) 0.026(3) 0.058(3) 0.003(2) -0.025(3) 0.010(2)
F214 0.057(3) 0.034(3) 0.030(3) 0.013(2) -0.014(2) -0.013(3)
F215 0.034(3) 0.034(3) 0.020(2) -0.0041(19) -0.0001(19) -0.013(2)
F216 0.036(3) 0.019(2) 0.025(2) -0.0066(18) 0.0012(19) -0.0061(19)
F217 0.044(3) 0.025(2) 0.023(2) 0.0033(19) 0.003(2) -0.005(2)
F218 0.030(3) 0.046(3) 0.018(2) -0.008(2) -0.0003(19) -0.001(2)
F219 0.043(3) 0.039(3) 0.023(2) -0.019(2) -0.005(2) 0.001(2)
F220 0.036(3) 0.017(2) 0.025(2) -0.0069(18) -0.0041(19) -0.0026(19)
C21 0.021(4) 0.022(4) 0.021(4) -0.008(3) 0.004(3) -0.009(3)
C22 0.028(4) 0.021(4) 0.020(4) -0.007(3) 0.002(3) -0.003(3)
C23 0.028(4) 0.034(5) 0.020(4) -0.009(3) 0.002(3) -0.015(4)
C24 0.022(4) 0.040(5) 0.018(4) -0.013(3) 0.003(3) -0.014(3)
C25 0.017(4) 0.035(4) 0.015(3) -0.007(3) -0.001(3) -0.005(3)
C26 0.022(4) 0.023(4) 0.019(3) -0.010(3) 0.002(3) -0.009(3)
C27 0.019(4) 0.013(3) 0.019(3) -0.003(3) -0.006(3) 0.001(3)
C28 0.021(4) 0.023(4) 0.017(3) -0.009(3) 0.006(3) -0.002(3)
C29 0.028(4) 0.028(4) 0.016(4) -0.008(3) 0.004(3) -0.001(3)
C210 0.034(4) 0.016(4) 0.025(4) -0.003(3) -0.004(3) -0.006(3)
C211 0.020(4) 0.018(4) 0.022(4) -0.002(3) 0.000(3) -0.005(3)
C212 0.020(4) 0.015(3) 0.016(3) -0.003(3) -0.001(3) 0.000(3)
C213 0.020(4) 0.019(4) 0.022(4) -0.008(3) -0.005(3) -0.005(3)
C214 0.020(4) 0.018(4) 0.025(4) -0.006(3) -0.004(3) -0.005(3)
C215 0.023(4) 0.016(4) 0.037(4) -0.010(3) -0.009(3) -0.003(3)
C216 0.031(5) 0.020(4) 0.037(5) 0.001(3) -0.018(4) -0.004(3)
C217 0.039(5) 0.027(4) 0.027(4) 0.000(3) -0.011(4) -0.016(4)
C218 0.018(4) 0.027(4) 0.026(4) -0.005(3) -0.005(3) -0.008(3)
C219 0.013(3) 0.021(4) 0.013(3) -0.005(3) 0.002(2) -0.004(3)
C220 0.017(4) 0.020(4) 0.023(4) -0.009(3) 0.001(3) -0.003(3)
C221 0.022(4) 0.019(4) 0.024(4) -0.001(3) 0.000(3) -0.003(3)
C222 0.014(4) 0.039(5) 0.016(3) -0.005(3) 0.000(3) -0.003(3)
C223 0.018(4) 0.024(4) 0.023(4) -0.011(3) -0.005(3) 0.000(3)
C224 0.018(4) 0.021(4) 0.021(4) -0.004(3) -0.001(3) -0.001(3)
B2 0.018(4) 0.015(4) 0.019(4) -0.004(3) 0.006(3) -0.003(3)

loop_
_atom_site_label
_atom_site_type_symbol
_atom_site_thermal_displace_type
_atom_site_fract_x
_atom_site_fract_y
_atom_site_fract_z
_atom_site_occupancy
_atom_site_U_iso_or_equiv
Ti1 Ti Uani 0.21940(14) 0.20246(12) 0.17289(10) 1.000 0.0296(5)
F11 F Uani 0.2021(5) 0.2127(5) 0.3105(3) 1.000 0.050(2)
C11 C Uani 0.3843(7) 0.2034(5) 0.0572(5) 1.000 0.021(2)
C12 C Uani 0.3808(7) 0.2843(5) 0.0859(5) 1.000 0.021(2)
C13 C Uani 0.4159(8) 0.2489(5) 0.1789(5) 1.000 0.024(2)
C14 C Uani 0.4397(8) 0.1479(5) 0.2079(5) 1.000 0.026(2)
C15 C Uani 0.4179(8) 0.1201(6) 0.1327(5) 1.000 0.026(2)
C16 C Uani 0.3824(8) 0.2066(6) -0.0414(5) 1.000 0.028(3)
C17 C Uani 0.3628(9) 0.3878(5) 0.0282(6) 1.000 0.030(3)
C18 C Uani 0.4366(9) 0.3109(6) 0.2338(6) 1.000 0.033(3)
C19 C Uani 0.4875(9) 0.0811(6) 0.2987(6) 1.000 0.035(3)
C110 C Uani 0.4409(9) 0.0185(6) 0.1316(6) 1.000 0.034(3)
C111 C Uani 0.0650(7) 0.2717(5) 0.0572(5) 1.000 0.023(2)
C112 C Uani 0.0194(8) 0.3001(6) 0.1344(5) 1.000 0.027(2)
C113 C Uani -0.0038(7) 0.2180(5) 0.2070(5) 1.000 0.024(2)
C114 C Uani 0.0337(7) 0.1379(6) 0.1754(6) 1.000 0.026(2)
C115 C Uani 0.0744(7) 0.1716(5) 0.0824(5) 1.000 0.023(2)
C116 C Uani 0.0765(9) 0.3401(6) -0.0388(6) 1.000 0.033(3)
C117 C Uani -0.0083(10) 0.4000(6) 0.1385(7) 1.000 0.041(3)
C118 C Uani -0.0688(8) 0.2171(7) 0.2986(6) 1.000 0.034(3)
C119 C Uani 0.0224(10) 0.0365(6) 0.2283(7) 1.000 0.041(3)
C120 C Uani 0.1009(8) 0.1103(6) 0.0204(6) 1.000 0.030(3)
C121 C Uani 0.2054(8) 0.1804(7) 0.4071(6) 1.000 0.034(3)
C122 C Uani 0.2173(9) 0.2462(7) 0.4481(6) 1.000 0.035(3)
C123 C Uani 0.2227(9) 0.2139(7) 0.5428(6) 1.000 0.034(3)
C124 C Uani 0.2155(9) 0.1205(7) 0.5914(6) 1.000 0.039(3)
C125 C Uani 0.2047(9) 0.0582(7) 0.5452(7) 1.000 0.041(3)
C126 C Uani 0.2005(9) 0.0879(7) 0.4511(7) 1.000 0.041(3)
F21 F Uani 0.1358(4) 0.4790(3) 0.3137(3) 1.000 0.0285(14)
F22 F Uani -0.1101(5) 0.4624(3) 0.3346(3) 1.000 0.0339(17)
F23 F Uani -0.3009(4) 0.6203(4) 0.2903(4) 1.000 0.0386(16)
F24 F Uani -0.2364(4) 0.7975(3) 0.2274(3) 1.000 0.0303(16)
F25 F Uani 0.0102(4) 0.8155(3) 0.2130(3) 1.000 0.0247(12)
F26 F Uani 0.0674(4) 0.7388(4) 0.4011(3) 1.000 0.0326(14)
F27 F Uani 0.1382(5) 0.8371(4) 0.4947(3) 1.000 0.0369(16)
F28 F Uani 0.3774(5) 0.8844(3) 0.4671(3) 1.000 0.0338(17)
F29 F Uani 0.5389(4) 0.8408(3) 0.3331(3) 1.000 0.0277(16)
F210 F Uani 0.4644(4) 0.7509(3) 0.2302(3) 1.000 0.0229(12)
F211 F Uani 0.4909(4) 0.5898(3) 0.1646(3) 1.000 0.0233(12)
F212 F Uani 0.6641(4) 0.4417(3) 0.2490(4) 1.000 0.0351(16)
F213 F Uani 0.6302(5) 0.3416(3) 0.4293(4) 1.000 0.0453(17)
F214 F Uani 0.4113(5) 0.3934(4) 0.5237(3) 1.000 0.0447(17)
F215 F Uani 0.2324(4) 0.5433(3) 0.4400(3) 1.000 0.0295(16)
F216 F Uani 0.2470(4) 0.8762(3) 0.1280(3) 1.000 0.0268(14)
F217 F Uani 0.2621(5) 0.9353(3) -0.0540(3) 1.000 0.0340(14)
F218 F Uani 0.2759(4) 0.8108(4) -0.1500(3) 1.000 0.0329(16)
F219 F Uani 0.2712(5) 0.6234(3) -0.0569(3) 1.000 0.0337(16)
F220 F Uani 0.2494(4) 0.5626(3) 0.1263(3) 1.000 0.0261(14)
C21 C Uani 0.0878(7) 0.6493(5) 0.2660(5) 1.000 0.021(2)
C22 C Uani 0.0491(8) 0.5607(5) 0.2951(5) 1.000 0.023(2)
C23 C Uani -0.0811(8) 0.5502(6) 0.3042(5) 1.000 0.026(3)
C24 C Uani -0.1754(7) 0.6294(6) 0.2832(5) 1.000 0.025(3)
C25 C Uani -0.1429(7) 0.7186(6) 0.2509(5) 1.000 0.023(2)
C26 C Uani -0.0156(7) 0.7257(5) 0.2440(5) 1.000 0.020(2)
C27 C Uani 0.2617(7) 0.7402(5) 0.3073(5) 1.000 0.0178(19)
C28 C Uani 0.1819(7) 0.7655(5) 0.3775(5) 1.000 0.020(2)
C29 C Uani 0.2189(8) 0.8160(6) 0.4286(5) 1.000 0.025(2)
C210 C Uani 0.3379(8) 0.8403(5) 0.4149(5) 1.000 0.025(2)
C211 C Uani 0.4207(7) 0.8178(5) 0.3470(5) 1.000 0.021(2)
C212 C Uani 0.3810(7) 0.7703(5) 0.2959(5) 1.000 0.0180(19)
C213 C Uani 0.3490(7) 0.5722(5) 0.2974(5) 1.000 0.019(2)
C214 C Uani 0.4628(7) 0.5439(5) 0.2536(5) 1.000 0.021(2)
C215 C Uani 0.5580(7) 0.4681(5) 0.2956(6) 1.000 0.024(2)
C216 C Uani 0.5398(8) 0.4169(6) 0.3877(6) 1.000 0.031(3)
C217 C Uani 0.4299(9) 0.4420(6) 0.4347(6) 1.000 0.031(3)
C218 C Uani 0.3388(7) 0.5199(6) 0.3894(5) 1.000 0.024(2)
C219 C Uani 0.2525(6) 0.7144(5) 0.1383(4) 1.000 0.0158(19)
C220 C Uani 0.2540(7) 0.8095(5) 0.0866(5) 1.000 0.020(2)
C221 C Uani 0.2620(7) 0.8428(5) -0.0087(5) 1.000 0.023(2)
C222 C Uani 0.2683(7) 0.7807(6) -0.0578(5) 1.000 0.024(2)
C223 C Uani 0.2648(7) 0.6859(5) -0.0108(5) 1.000 0.021(2)
C224 C Uani 0.2554(7) 0.6555(5) 0.0852(5) 1.000 0.021(2)
B2 B Uani 0.2370(8) 0.6695(6) 0.2515(5) 1.000 0.018(2)
H110' H Uiso 0.38916 -0.01874 0.18130 1.000 0.0510
H110" H Uiso 0.53273 -0.00955 0.14049 1.000 0.0510
H116' H Uiso 0.11058 0.30420 -0.08101 1.000 0.0489
H116" H Uiso 0.13539 0.38267 -0.03933 1.000 0.0489
H117' H Uiso 0.00681 0.39864 0.20073 1.000 0.0608
H117" H Uiso -0.09864 0.42868 0.12344 1.000 0.0608
H118' H Uiso -0.04763 0.26870 0.31644 1.000 0.0509
H118" H Uiso -0.03843 0.15571 0.34528 1.000 0.0509
H119' H Uiso 0.02358 0.02633 0.29442 1.000 0.0621
H119" H Uiso 0.09508 -0.00676 0.21103 1.000 0.0621
H120' H Uiso 0.12031 0.14954 -0.04246 1.000 0.0451
H120" H Uiso 0.02456 0.08279 0.02065 1.000 0.0451
H16 H Uiso 0.47130 0.19380 -0.06517 1.000 0.0418
H16' H Uiso 0.33907 0.26988 -0.07859 1.000 0.0418
H16" H Uiso 0.33568 0.15817 -0.04462 1.000 0.0418
H17 H Uiso 0.29307 0.42469 0.05553 1.000 0.0450
H17' H Uiso 0.34035 0.39481 -0.03425 1.000 0.0450
H17" H Uiso 0.44319 0.41146 0.02559 1.000 0.0450
H18 H Uiso 0.51309 0.33957 0.20901 1.000 0.0488
H18' H Uiso 0.44947 0.27181 0.29843 1.000 0.0488
H18" H Uiso 0.36063 0.36151 0.22961 1.000 0.0488
H19 H Uiso 0.48330 0.11664 0.34200 1.000 0.0532
H19' H Uiso 0.57719 0.05064 0.29117 1.000 0.0532
H19" H Uiso 0.43351 0.03214 0.32265 1.000 0.0532
H110 H Uiso 0.41571 0.01804 0.07229 1.000 0.0510
H116 H Uiso -0.00882 0.37803 -0.05833 1.000 0.0489
H117 H Uiso 0.04871 0.43803 0.09421 1.000 0.0608
H118 H Uiso -0.16265 0.22641 0.29380 1.000 0.0509
H119 H Uiso -0.05901 0.02362 0.21404 1.000 0.0621
H120 H Uiso 0.17483 0.05892 0.04281 1.000 0.0451
H122 H Uiso 0.22142 0.31050 0.41301 1.000 0.0416
H123 H Uiso 0.23152 0.25633 0.57453 1.000 0.0404
H124 H Uiso 0.21792 0.09864 0.65664 1.000 0.0469
H125 H Uiso 0.20016 -0.00629 0.57940 1.000 0.0486
H126 H Uiso 0.19445 0.04552 0.41876 1.000 0.0496

loop_
_atom_type_symbol
_atom_type_description
_atom_type_scat_dispersion_real
_atom_type_scat_dispersion_imag
_atom_type_scat_source
Ti Ti 0.2776 0.4457 'International Tables Vol C Tables 4.2.6.8 and 6.1.1.4'
F F 0.0171 0.0103 'International Tables Vol C Tables 4.2.6.8 and 6.1.1.4'
B B 0.0013 0.0007 'International Tables Vol C Tables 4.2.6.8 and 6.1.1.4'
H H 0.0000 0.0000 'International Tables Vol C Tables 4.2.6.8 and 6.1.1.4'
C C 0.0033 0.0016 'International Tables Vol C Tables 4.2.6.8 and 6.1.1.4'

loop_
_geom_angle_atom_site_label_1
_geom_angle_atom_site_label_2
_geom_angle_atom_site_label_3
_geom_angle
_geom_angle_publ_flag
F11 Ti1 C11 136.7(2) yes
F11 Ti1 C12 110.3(3) yes
F11 Ti1 C13 79.8(2) yes
F11 Ti1 C14 83.1(2) yes
F11 Ti1 C15 116.2(3) yes
F11 Ti1 C111 127.0(3) yes
F11 Ti1 C112 92.0(3) yes
F11 Ti1 C113 76.4(2) yes
F11 Ti1 C114 99.4(3) yes
F11 Ti1 C115 132.5(2) yes
C11 Ti1 C12 35.1(3) yes
C11 Ti1 C13 57.8(3) yes
C11 Ti1 C14 57.8(3) yes
C11 Ti1 C15 34.7(3) yes
C11 Ti1 C111 89.3(3) yes
C11 Ti1 C112 119.4(3) yes
C11 Ti1 C113 146.0(3) yes
C11 Ti1 C114 121.7(3) yes
C11 Ti1 C115 90.6(3) yes
C12 Ti1 C13 34.9(3) yes
C12 Ti1 C14 58.4(3) yes
C12 Ti1 C15 58.6(3) yes
C12 Ti1 C111 94.5(3) yes
C12 Ti1 C112 108.5(3) yes
C12 Ti1 C113 143.5(3) yes
C12 Ti1 C114 148.4(3) yes
C12 Ti1 C115 113.9(3) yes
C13 Ti1 C14 35.1(3) yes
C13 Ti1 C15 58.2(3) yes
C13 Ti1 C111 127.6(3) yes
C13 Ti1 C112 127.6(3) yes
C13 Ti1 C113 148.9(3) yes
C13 Ti1 C114 173.5(3) yes
C13 Ti1 C115 147.4(3) yes
C14 Ti1 C15 34.9(3) yes
C14 Ti1 C111 147.0(3) yes
C14 Ti1 C112 162.5(3) yes
C14 Ti1 C113 154.7(3) yes
C14 Ti1 C114 138.5(3) yes
C14 Ti1 C115 135.5(3) yes
C15 Ti1 C111 116.8(3) yes
C15 Ti1 C112 151.3(3) yes
C15 Ti1 C113 152.2(3) yes
C15 Ti1 C114 117.2(3) yes
C15 Ti1 C115 101.3(3) yes
C111 Ti1 C112 35.0(3) yes
C111 Ti1 C113 57.9(3) yes
C111 Ti1 C114 57.9(3) yes
C111 Ti1 C115 34.8(3) yes
C112 Ti1 C113 35.2(3) yes
C112 Ti1 C114 58.8(3) yes
C112 Ti1 C115 58.3(3) yes
C113 Ti1 C114 35.2(3) yes
C113 Ti1 C115 57.8(3) yes
C114 Ti1 C115 34.6(3) yes
Ti1 F11 C121 157.3(7) yes
Ti1 C11 C12 72.0(4) yes
Ti1 C11 C15 72.0(5) yes
Ti1 C11 C16 132.3(5) yes
C12 C11 C15 108.6(7) no
C12 C11 C16 124.8(7) no
C15 C11 C16 125.2(7) no
Ti1 C12 C11 72.9(4) yes
Ti1 C12 C13 72.1(5) yes
Ti1 C12 C17 126.6(6) yes
C11 C12 C13 106.8(7) no
C11 C12 C17 128.4(7) no
C13 C12 C17 124.3(7) no
Ti1 C13 C12 73.0(5) yes
Ti1 C13 C14 73.0(5) yes
Ti1 C13 C18 124.7(6) yes
C12 C13 C14 108.9(7) no
C12 C13 C18 124.1(7) no
C14 C13 C18 126.7(7) no
Ti1 C14 C13 72.0(5) yes
Ti1 C14 C15 72.3(5) yes
Ti1 C14 C19 124.2(6) yes
C13 C14 C15 107.7(7) no
C13 C14 C19 127.3(7) no
C15 C14 C19 125.0(7) no
Ti1 C15 C11 73.2(5) yes
Ti1 C15 C14 72.8(5) yes
Ti1 C15 C110 124.6(6) yes
C11 C15 C14 108.0(7) no
C11 C15 C110 126.4(7) no
C14 C15 C110 125.3(7) no
Ti1 C111 C112 71.0(5) yes
Ti1 C111 C115 73.4(4) yes
Ti1 C111 C116 130.0(6) yes
C112 C111 C115 108.5(7) no
C112 C111 C116 124.0(7) no
C115 C111 C116 126.6(7) no
Ti1 C112 C111 74.0(5) yes
Ti1 C112 C113 73.4(5) yes
Ti1 C112 C117 121.2(6) yes
C111 C112 C113 107.7(7) no
C111 C112 C117 126.8(7) no
C113 C112 C117 125.4(7) no
Ti1 C113 C112 71.3(5) yes
Ti1 C113 C114 72.7(4) yes
Ti1 C113 C118 126.1(5) yes
C112 C113 C114 108.1(7) no
C112 C113 C118 125.7(8) no
C114 C113 C118 125.9(8) no
Ti1 C114 C113 72.1(5) yes
Ti1 C114 C115 73.6(5) yes
Ti1 C114 C119 123.7(6) yes
C113 C114 C115 107.7(7) no
C113 C114 C119 126.7(8) no
C115 C114 C119 125.5(8) no
Ti1 C115 C111 71.8(4) yes
Ti1 C115 C114 71.8(4) yes
Ti1 C115 C120 129.5(5) yes
C111 C115 C114 108.0(7) no
C111 C115 C120 128.0(7) no
C114 C115 C120 123.3(7) no
C11 C16 H16" 109.50 no
C11 C16 H16 109.47 no
C11 C16 H16' 109.50 no
H16' C16 H16" 109.47 no
H16 C16 H16' 109.45 no
H16 C16 H16" 109.43 no
C12 C17 H17' 109.47 no
C12 C17 H17 109.50 no
C12 C17 H17" 109.52 no
H17 C17 H17' 109.43 no
H17 C17 H17" 109.46 no
H17' C17 H17" 109.44 no
C13 C18 H18 109.54 no
C13 C18 H18' 109.52 no
C13 C18 H18" 109.51 no
H18' C18 H18" 109.41 no
H18 C18 H18' 109.42 no
H18 C18 H18" 109.44 no
H19' C19 H19" 109.49 no
C14 C19 H19 109.47 no
C14 C19 H19' 109.45 no
C14 C19 H19" 109.50 no
H19 C19 H19' 109.45 no
H19 C19 H19" 109.47 no
C122 C121 C126 125.8(9) no
F11 C121 C122 116.6(9) yes
F11 C121 C126 117.6(9) yes
C121 C122 C123 116.5(9) no
C122 C123 C124 120.2(9) no
C123 C124 C125 120.0(9) no
C124 C125 C126 121.2(10) no
C121 C126 C125 116.4(10) no
C15 C110 H110' 109.43 no
C15 C110 H110" 109.44 no
C15 C110 H110 109.45 no
H110' C110 H110" 109.51 no
H110' C110 H110 109.50 no
H110" C110 H110 109.50 no
C111 C116 H116' 109.48 no
C111 C116 H116" 109.38 no
C111 C116 H116 109.48 no
H116' C116 H116" 109.48 no
H116' C116 H116 109.57 no
H116" C116 H116 109.43 no
C112 C117 H117' 109.48 no
C112 C117 H117" 109.53 no
C112 C117 H117 109.56 no
H117' C117 H117" 109.36 no
H117' C117 H117 109.43 no
H117" C117 H117 109.47 no
C113 C118 H118' 109.50 no
C113 C118 H118" 109.51 no
C113 C118 H118 109.52 no
H118' C118 H118" 109.41 no
H118' C118 H118 109.41 no
H118" C118 H118 109.48 no
C114 C119 H119' 109.49 no
C114 C119 H119" 109.54 no
C114 C119 H119 109.48 no
H119' C119 H119" 109.47 no
H119' C119 H119 109.42 no
H119" C119 H119 109.42 no
C115 C120 H120' 109.47 no
C115 C120 H120" 109.42 no
C115 C120 H120 109.48 no
H120' C120 H120" 109.45 no
H120' C120 H120 109.51 no
H120" C120 H120 109.50 no
C22 C21 C26 113.0(7) no
C22 C21 B2 127.1(7) yes
C26 C21 B2 119.8(7) yes
C121 C122 H122 121.71 no
C123 C122 H122 121.78 no
C21 C22 C23 123.3(8) no
F21 C22 C21 121.4(7) yes
F21 C22 C23 115.3(7) yes
C122 C123 H123 119.91 no
F22 C23 C22 119.5(8) yes
C124 C123 H123 119.90 no
C22 C23 C24 119.3(8) no
F22 C23 C24 121.2(8) yes
C125 C124 H124 119.95 no
C23 C24 C25 120.0(7) no
C123 C124 H124 120.06 no
F23 C24 C23 119.9(8) yes
F23 C24 C25 120.1(8) yes
F24 C25 C26 121.0(7) yes
C24 C25 C26 118.8(8) no
C126 C125 H125 119.46 no
C124 C125 H125 119.35 no
F24 C25 C24 120.2(7) yes
C121 C126 H126 121.83 no
C125 C126 H126 121.82 no
F25 C26 C21 118.4(7) yes
F25 C26 C25 116.1(7) yes
C21 C26 C25 125.5(8) no
C28 C27 C212 112.9(7) no
C28 C27 B2 127.2(7) yes
C212 C27 B2 119.4(7) yes
F26 C28 C27 121.3(7) yes
F26 C28 C29 115.8(7) yes
C27 C28 C29 122.8(7) no
F27 C29 C28 119.5(7) yes
F27 C29 C210 119.8(7) yes
C28 C29 C210 120.6(7) no
F28 C210 C29 121.2(7) yes
F28 C210 C211 119.4(7) yes
C29 C210 C211 119.4(7) no
F29 C211 C210 120.1(7) yes
F29 C211 C212 120.9(7) yes
C210 C211 C212 119.0(7) no
F210 C212 C27 118.0(7) yes
F210 C212 C211 116.7(7) yes
C27 C212 C211 125.3(7) no
C214 C213 C218 114.3(7) no
C214 C213 B2 125.4(6) yes
C218 C213 B2 119.8(7) yes
F211 C214 C213 122.1(7) yes
F211 C214 C215 113.8(7) yes
C213 C214 C215 124.1(7) no
F212 C215 C214 121.6(7) yes
F212 C215 C216 119.9(7) yes
C214 C215 C216 118.5(7) no
F213 C216 C215 119.4(8) yes
F213 C216 C217 120.6(8) yes
C215 C216 C217 120.0(8) no
F214 C217 C216 120.6(8) yes
F214 C217 C218 120.5(8) yes
C216 C217 C218 118.9(8) no
F215 C218 C213 119.3(7) yes
F215 C218 C217 116.5(7) yes
C213 C218 C217 124.1(8) no
C220 C219 C224 113.8(6) no
C220 C219 B2 127.0(7) yes
C224 C219 B2 119.1(6) yes
F216 C220 C219 120.9(6) yes
F216 C220 C221 115.3(7) yes
C219 C220 C221 123.8(7) no
F217 C221 C220 120.6(7) yes
F217 C221 C222 119.4(6) yes
C220 C221 C222 120.0(7) no
F218 C222 C221 121.3(8) yes
F218 C222 C223 119.5(8) yes
C221 C222 C223 119.1(7) no
F219 C223 C222 120.5(6) yes
F219 C223 C224 120.4(7) yes
C222 C223 C224 119.1(7) no
F220 C224 C219 120.0(6) yes
F220 C224 C223 115.8(7) yes
C219 C224 C223 124.2(7) no
C21 B2 C27 112.6(6) yes
C21 B2 C213 114.0(6) yes
C21 B2 C219 102.4(6) yes
C27 B2 C213 101.0(6) yes
C27 B2 C219 114.2(6) yes
C213 B2 C219 113.3(6) yes

loop_
_geom_bond_atom_site_label_1
_geom_bond_atom_site_label_2
_geom_bond_distance
_geom_bond_publ_flag
Ti1 F11 2.166(5) yes
Ti1 C11 2.368(8) yes
Ti1 C12 2.356(8) yes
Ti1 C13 2.345(9) yes
Ti1 C14 2.358(9) yes
Ti1 C15 2.352(9) yes
Ti1 C111 2.359(8) yes
Ti1 C112 2.321(9) yes
Ti1 C113 2.348(8) yes
Ti1 C114 2.357(8) yes
Ti1 C115 2.380(8) yes
F11 C121 1.406(10) yes
F21 C22 1.342(9) yes
F22 C23 1.342(10) yes
F23 C24 1.352(9) yes
F24 C25 1.353(10) yes
F25 C26 1.357(9) yes
F26 C28 1.333(9) yes
F27 C29 1.343(10) yes
F28 C210 1.344(9) yes
F29 C211 1.343(9) yes
F210 C212 1.345(9) yes
F211 C214 1.350(9) yes
F212 C215 1.336(9) yes
F213 C216 1.345(10) yes
F214 C217 1.340(10) yes
F215 C218 1.360(9) yes
F216 C220 1.350(9) yes
F217 C221 1.339(9) yes
F218 C222 1.340(8) yes
F219 C223 1.348(9) yes
F220 C224 1.347(9) yes
C11 C16 1.507(10) no
C11 C15 1.410(11) no
C11 C12 1.427(11) no
C12 C13 1.411(10) no
C12 C17 1.503(11) no
C13 C14 1.416(11) no
C13 C18 1.515(12) no
C14 C19 1.490(12) no
C14 C15 1.412(11) no
C15 C110 1.512(13) no
C111 C112 1.407(11) no
C111 C115 1.417(11) no
C111 C116 1.507(11) no
C112 C117 1.501(13) no
C112 C113 1.414(11) no
C113 C114 1.422(12) no
C113 C118 1.506(12) no
C114 C115 1.408(11) no
C114 C119 1.501(13) no
C115 C120 1.512(12) no
C16 H16" 0.9801 no
C16 H16' 0.9799 no
C16 H16 0.9803 no
C17 H17 0.9801 no
C17 H17" 0.9801 no
C17 H17' 0.9804 no
C18 H18' 0.9805 no
C18 H18 0.9802 no
C18 H18" 0.9803 no
C19 H19" 0.9798 no
C19 H19' 0.9800 no
C19 H19 0.9804 no
C121 C126 1.345(15) no
C121 C122 1.376(15) no
C122 C123 1.379(12) no
C123 C124 1.374(14) no
C124 C125 1.385(15) no
C125 C126 1.371(14) no
C110 H110' 0.9797 no
C110 H110" 0.9799 no
C110 H110 0.9799 no
C116 H116" 0.9809 no
C116 H116 0.9796 no
C116 H116' 0.9791 no
C117 H117' 0.9810 no
C117 H117" 0.9804 no
C117 H117 0.9797 no
C118 H118 0.9799 no
C118 H118' 0.9809 no
C118 H118" 0.9799 no
C119 H119 0.9807 no
C119 H119" 0.9799 no
C119 H119' 0.9800 no
C120 H120' 0.9801 no
C120 H120 0.9794 no
C120 H120" 0.9801 no
C21 C26 1.393(11) no
C21 C22 1.397(11) no
C21 B2 1.648(12) yes
C122 H122 0.9497 no
C22 C23 1.406(12) no
C123 H123 0.9504 no
C23 C24 1.360(12) no
C124 H124 0.9495 no
C24 C25 1.376(12) no
C125 H125 0.9501 no
C25 C26 1.363(11) no
C126 H126 0.9489 no
C27 C28 1.413(11) no
C27 B2 1.651(12) yes
C27 C212 1.403(11) no
C28 C29 1.394(11) no
C29 C210 1.360(12) no
C210 C211 1.384(11) no
C211 C212 1.371(11) no
C213 C214 1.382(11) no
C213 C218 1.380(10) no
C213 B2 1.681(12) yes
C214 C215 1.381(11) no
C215 C216 1.388(12) no
C216 C217 1.363(13) no
C217 C218 1.386(13) no
C219 C220 1.395(10) no
C219 C224 1.392(10) no
C219 B2 1.653(9) yes
C220 C221 1.385(10) no
C221 C222 1.378(12) no
C222 C223 1.380(12) no
C223 C224 1.396(10) no

loop_
_geom_contact_atom_site_label_1
_geom_contact_atom_site_label_2
_geom_contact_distance
_geom_contact_site_symmetry_2
_geom_contact_publ_flag
Ti1 H119' 3.6141 . no
Ti1 H119" 3.5212 . no
Ti1 H120 3.5320 . no
F21 F220 2.982(6) . no
F21 F22 2.641(7) . no
F21 F215 2.801(6) . no
F21 C213 2.844(9) . no
F21 C218 2.805(9) . no
F22 F21 2.641(7) . no
F22 F212 2.956(7) 1_455 no
F22 F23 2.729(8) . no
F23 C214 3.130(9) 1_455 no
F23 F210 2.853(7) 1_455 no
F23 F214 2.946(7) 2_566 no
F23 F22 2.729(8) . no
F23 F24 2.734(8) . no
F23 C215 2.965(10) 1_455 no
F23 F212 3.074(8) 1_455 no
F24 F23 2.734(8) . no
F24 F29 2.837(6) 1_455 no
F24 F25 2.657(6) . no
F25 C27 2.982(9) . no
F25 F24 2.657(6) . no
F25 C219 3.037(8) . no
F25 C220 3.081(9) . no
F25 F26 2.817(6) . no
F25 F216 2.885(6) . no
F25 C28 3.060(9) . no
F26 C21 2.810(9) . no
F26 C26 2.736(9) . no
F26 C124 3.314(11) 2_566 no
F26 F215 3.009(7) . no
F26 F25 2.817(6) . no
F26 F27 2.637(8) . no
F26 C123 3.109(11) 2_566 no
F27 F28 2.723(8) . no
F27 F26 2.637(8) . no
F27 C118 3.068(10) 2_566 no
F28 C126 3.203(12) 1_565 no
F28 F27 2.723(8) . no
F28 F29 2.717(6) . no
F29 F28 2.717(6) . no
F29 C124 3.180(11) 2_666 no
F29 F24 2.837(6) 1_655 no
F29 C123 3.120(10) 2_666 no
F29 F210 2.667(6) . no
F11 H118" 2.7967 . no
F11 H118' 2.6053 . no
F21 H122 2.5260 . no
F22 H117' 2.6576 . no
F24 H124 2.7884 2_566 no
F27 H118" 2.6148 2_566 no
F28 H126 2.7159 1_565 no
F28 H19" 2.6957 1_565 no
F29 H123 2.8105 2_666 no
F29 H19" 2.8369 1_565 no
F210 F29 2.667(6) . no
F210 F23 2.853(7) 1_655 no
F210 C213 3.017(9) . no
F210 F211 2.890(7) . no
F210 F216 2.879(6) . no
F210 C220 3.080(9) . no
F210 C16 3.125(9) 2_665 no
F210 C214 3.033(9) . no
F210 C219 2.997(8) . no
F211 F212 2.628(7) . no
F211 C17 3.161(10) 2_665 no
F211 F210 2.890(7) . no
F211 C219 2.796(8) . no
F211 C224 2.731(9) . no
F211 F220 2.815(6) . no
F212 F211 2.628(7) . no
F212 F22 2.956(7) 1_655 no
F212 F23 3.074(8) 1_655 no
F212 F213 2.714(8) . no
F213 F212 2.714(8) . no
F213 F214 2.730(8) . no
F213 C210 2.970(9) 2_666 no
F213 C29 2.944(10) 2_666 no
F214 F213 2.730(8) . no
F214 F23 2.946(7) 2_566 no
F214 F215 2.674(7) . no
F215 F214 2.674(7) . no
F215 C28 3.117(9) . no
F215 F26 3.009(7) . no
F215 C22 3.011(9) . no
F215 C27 3.056(9) . no
F215 C21 3.006(9) . no
F215 F21 2.801(6) . no
F216 F217 2.645(6) . no
F216 F25 2.885(6) . no
F216 C27 2.838(9) . no
F216 F210 2.879(6) . no
F216 C212 2.880(9) . no
F216 C110 3.279(11) 1_565 no
F217 F218 2.733(7) . no
F217 F216 2.645(6) . no
F217 C120 3.321(10) 1_565 no
F218 F217 2.733(7) . no
F218 C114 3.237(9) 2_565 no
F218 C13 3.227(10) 2_665 no
F218 C14 3.178(10) 2_665 no
F218 F219 2.725(7) . no
F218 C113 3.241(9) 2_565 no
F219 F220 2.665(6) . no
F219 C117 3.290(12) 2_565 no
F219 F218 2.725(7) . no
F219 C17 3.328(9) . no
F219 C112 3.248(10) 2_565 no
F220 F219 2.665(6) . no
F220 F21 2.982(6) . no
F220 C21 3.087(9) . no
F220 C213 2.992(9) . no
F220 C214 3.043(9) . no
F220 F211 2.815(6) . no
F220 C22 3.187(9) . no
F210 H16 2.4720 2_665 no
F211 H17' 2.5366 2_665 no
F212 H18 2.6751 . no
F216 H110' 2.7484 1_565 no
F216 H120 2.6181 1_565 no
F216 H119" 2.7022 1_565 no
F217 H110" 2.6791 2_665 no
F217 H120 2.7324 1_565 no
F219 H117" 2.5491 2_565 no
F220 H17 2.6047 . no
F220 H116 2.7082 2_565 no
C13 F218 3.227(10) 2_665 no
C14 F218 3.178(10) 2_665 no
C16 C116 3.449(13) . no
C16 F210 3.125(9) 2_665 no
C16 C120 3.490(12) . no
C17 F219 3.328(9) . no
C17 C116 3.572(14) . no
C17 F211 3.161(10) 2_665 no
C18 C215 3.349(12) . no
C19 C121 3.580(13) . no
C21 F215 3.006(9) . no
C21 F220 3.087(9) . no
C21 F26 2.810(9) . no
C22 F220 3.187(9) . no
C22 F215 3.011(9) . no
C22 C218 3.373(11) . no
C26 C28 3.339(11) . no
C26 F26 2.736(9) . no
C27 F216 2.838(9) . no
C27 F215 3.056(9) . no
C27 F25 2.982(9) . no
C28 F25 3.060(9) . no
C28 C26 3.339(11) . no
C28 F215 3.117(9) . no
C29 F213 2.944(10) 2_666 no
C110 F216 3.279(11) 1_545 no
C111 C223 3.514(11) 2_565 no
C112 F219 3.248(10) 2_565 no
C113 F218 3.241(9) 2_565 no
C114 F218 3.237(9) 2_565 no
C115 C222 3.579(11) 2_565 no
C116 C16 3.449(13) . no
C16 H116' 2.9695 . no
C16 H120' 3.0697 . no
C16 H17' 2.8280 . no
C16 H110 2.7753 . no
C116 C17 3.572(14) . no
C17 H18" 2.9950 . no
C117 F219 3.290(12) 2_565 no
C17 H16' 2.8607 . no
C17 H116" 2.7374 . no
C18 H17" 3.0602 . no
C118 C121 3.344(12) . no
C18 H17 3.0675 . no
C118 F27 3.068(10) 2_566 no
C18 H19 2.8204 . no
C19 H18' 2.8287 . no
C19 H110' 3.0787 . no
C120 F217 3.321(10) 1_545 no
C120 C16 3.490(12) . no
C121 C118 3.344(12) . no
C121 C19 3.580(13) . no
C123 F29 3.120(10) 2_666 no
C123 F26 3.109(11) 2_566 no
C24 H116' 2.9953 2_565 no
C124 F26 3.314(11) 2_566 no
C124 F29 3.180(11) 2_666 no
C25 H116' 2.7349 2_565 no
C25 H123 2.8830 2_566 no
C26 H116' 2.9951 2_565 no
C126 F28 3.203(12) 1_545 no
C110 H16" 2.9799 . no
C210 F213 2.970(9) 2_666 no
C110 H19" 3.0138 . no
C212 C220 3.437(10) . no
C212 F216 2.880(9) . no
C213 F220 2.992(9) . no
C213 F210 3.017(9) . no
C213 F21 2.844(9) . no
C214 F210 3.033(9) . no
C214 F23 3.130(9) 1_655 no
C214 F220 3.043(9) . no
C214 C224 3.328(11) . no
C215 C18 3.349(12) . no
C215 F23 2.965(10) 1_655 no
C116 H17' 3.0816 . no
C116 H117 2.8674 . no
C116 H16' 2.8474 . no
C116 H120' 2.8432 . no
C117 H116" 3.0658 . no
C117 H118' 2.8497 . no
C218 F21 2.805(9) . no
C218 C22 3.373(11) . no
C118 H119' 2.8712 . no
C118 H117' 2.8900 . no
C219 F210 2.997(8) . no
C119 H118" 2.8968 . no
C219 F25 3.037(8) . no
C119 H120 3.0933 . no
C119 H120" 3.0396 . no
C219 F211 2.796(8) . no
C120 H116' 2.8436 . no
C220 F210 3.080(9) . no
C220 C212 3.437(10) . no
C120 H119" 2.8832 . no
C120 H16" 2.7307 . no
C220 F25 3.081(9) . no
C121 H19 3.0793 . no
C121 H118' 2.9864 . no
C121 H118" 2.9680 . no
C222 C115 3.579(11) 2_565 no
C223 C111 3.514(11) 2_565 no
C224 C214 3.328(11) . no
C224 F211 2.731(9) . no
C126 H118" 2.9539 . no
C211 H110' 2.8918 1_565 no
C215 H18 2.8329 . no
C220 H16 2.8832 2_665 no
C221 H16 3.0208 2_665 no
C221 H120" 3.0094 2_565 no
C223 H116 3.0358 2_565 no
C224 H116 2.8496 2_565 no
H110' C19 3.0787 . no
H110' F216 2.7484 1_545 no
H110' C211 2.8918 1_545 no
H110" F217 2.6791 2_665 no
H116' C16 2.9695 . no
H116' C26 2.9951 2_565 no
H116' C25 2.7349 2_565 no
H116' C120 2.8436 . no
H116' H120' 2.1958 . no
H116' H16' 2.3663 . no
H116' C24 2.9953 2_565 no
H116" C17 2.7374 . no
H116" C117 3.0658 . no
H116" H117 2.5001 . no
H116" H17' 2.2232 . no
H117' C118 2.8900 . no
H117' F22 2.6576 . no
H117' H118' 2.3017 . no
H117" F219 2.5491 2_565 no
H118' F11 2.6053 . no
H118' H117' 2.3017 . no
H118' C117 2.8497 . no
H118' C121 2.9864 . no
H118" F11 2.7967 . no
H118" C126 2.9539 . no
H118" C119 2.8968 . no
H118" C121 2.9680 . no
H118" H119' 2.2967 . no
H118" F27 2.6148 2_566 no
H119' H118" 2.2967 . no
H119' Ti1 3.6141 . no
H119' C118 2.8712 . no
H119" Ti1 3.5212 . no
H119" F216 2.7022 1_545 no
H119" C120 2.8832 . no
H119" H120 2.5731 . no
H120' C116 2.8432 . no
H120' H116' 2.1958 . no
H120' C16 3.0697 . no
H120' H16" 2.3040 . no
H120" C119 3.0396 . no
H120" C221 3.0094 2_565 no
H16 C221 3.0208 2_665 no
H16 C220 2.8832 2_665 no
H16 F210 2.4720 2_665 no
H16' H116' 2.3663 . no
H16' C116 2.8474 . no
H16' C17 2.8607 . no
H16' H17' 2.2169 . no
H16" H120 2.4918 . no
H16" C120 2.7307 . no
H16" C110 2.9799 . no
H16" H120' 2.3040 . no
H16" H110 2.3389 . no
H17 F220 2.6047 . no
H17 H117 2.5765 . no
H17 C18 3.0675 . no
H17' C16 2.8280 . no
H17' F211 2.5366 2_665 no
H17' H16' 2.2169 . no
H17' C116 3.0816 . no
H17' H116" 2.2232 . no
H17" C18 3.0602 . no
H18 F212 2.6751 . no
H18 C215 2.8329 . no
H18' C19 2.8287 . no
H18' H19 2.1768 . no
H18" C17 2.9950 . no
H19 C18 2.8204 . no
H19 C121 3.0793 . no
H19 H18' 2.1768 . no
H19" F28 2.6957 1_545 no
H19" F29 2.8369 1_545 no
H19" C110 3.0138 . no
H110 H16" 2.3389 . no
H110 H120 2.5437 . no
H110 C16 2.7753 . no
H116 C224 2.8496 2_565 no
H116 C223 3.0358 2_565 no
H116 F220 2.7082 2_565 no
H117 H17 2.5765 . no
H117 C116 2.8674 . no
H117 H116" 2.5001 . no
H120 C119 3.0933 . no
H120 Ti1 3.5320 . no
H120 F216 2.6181 1_545 no
H120 F217 2.7324 1_545 no
H120 H110 2.5437 . no
H120 H119" 2.5731 . no
H120 H16" 2.4918 . no
H122 F21 2.5260 . no
H123 C25 2.8830 2_566 no
H123 F29 2.8105 2_666 no
H124 F24 2.7884 2_566 no
H126 F28 2.7159 1_545 no

loop_
_geom_hbond_atom_site_label_D
_geom_hbond_atom_site_label_H
_geom_hbond_atom_site_label_A
_geom_hbond_distance_DH
_geom_hbond_distance_HA
_geom_hbond_distance_DA
_geom_hbond_angle_DHA
_geom_hbond_site_symmetry_A
_geom_hbond_publ_flag
C117 H117" F219 0.9800 2.5500 3.290(12) 132.00 2_565 yes
C16 H16 F210 0.9800 2.4700 3.125(9) 124.00 2_665 yes
C17 H17' F211 0.9800 2.5400 3.161(10) 121.00 2_665 yes
C122 H122 F21 0.9500 2.5300 3.416(11) 156.00 . yes

loop_
_geom_torsion_atom_site_label_1
_geom_torsion_atom_site_label_2
_geom_torsion_atom_site_label_3
_geom_torsion_atom_site_label_4
_geom_torsion
_geom_torsion_publ_flag
C11 Ti1 F11 C121 -89.7(14) no
C12 Ti1 F11 C121 -118.2(13) no
C13 Ti1 F11 C121 -100.8(13) no
C14 Ti1 F11 C121 -65.5(13) no
C15 Ti1 F11 C121 -54.1(14) no
C111 Ti1 F11 C121 129.3(13) no
C112 Ti1 F11 C121 131.3(13) no
C113 Ti1 F11 C121 99.4(13) no
C114 Ti1 F11 C121 72.6(13) no
C115 Ti1 F11 C121 84.1(14) no
F11 Ti1 C11 C12 -51.0(6) no
F11 Ti1 C11 C15 66.2(6) no
F11 Ti1 C11 C16 -172.1(7) no
C12 Ti1 C11 C15 117.2(7) no
C12 Ti1 C11 C16 -121.1(9) no
C13 Ti1 C11 C12 -38.0(4) no
C13 Ti1 C11 C15 79.3(5) no
C13 Ti1 C11 C16 -159.0(9) no
C14 Ti1 C11 C12 -79.7(5) no
C14 Ti1 C11 C15 37.6(5) no
C14 Ti1 C11 C16 159.3(9) no
C15 Ti1 C11 C12 -117.2(7) no
C15 Ti1 C11 C16 121.7(10) no
C111 Ti1 C11 C12 98.8(5) no
C111 Ti1 C11 C15 -143.9(5) no
C111 Ti1 C11 C16 -22.3(8) no
C112 Ti1 C11 C12 80.2(5) no
C112 Ti1 C11 C15 -162.5(5) no
C112 Ti1 C11 C16 -40.8(9) no
C113 Ti1 C11 C12 113.1(6) no
C113 Ti1 C11 C15 -129.7(6) no
C113 Ti1 C11 C16 -8.0(10) no
C114 Ti1 C11 C12 149.7(4) no
C114 Ti1 C11 C15 -93.1(5) no
C114 Ti1 C11 C16 28.6(9) no
C115 Ti1 C11 C12 133.6(4) no
C115 Ti1 C11 C15 -109.2(5) no
C115 Ti1 C11 C16 12.5(8) no
F11 Ti1 C12 C11 145.4(4) no
F11 Ti1 C12 C13 30.8(5) no
F11 Ti1 C12 C17 -89.1(7) no
C11 Ti1 C12 C13 -114.6(6) no
C11 Ti1 C12 C17 125.5(8) no
C13 Ti1 C12 C11 114.6(6) no
C13 Ti1 C12 C17 -119.8(9) no
C14 Ti1 C12 C11 77.6(5) no
C14 Ti1 C12 C13 -37.0(4) no
C14 Ti1 C12 C17 -156.9(8) no
C15 Ti1 C12 C11 36.4(4) no
C15 Ti1 C12 C13 -78.2(5) no
C15 Ti1 C12 C17 162.0(8) no
C111 Ti1 C12 C11 -82.4(5) no
C111 Ti1 C12 C13 163.0(5) no
C111 Ti1 C12 C17 43.2(7) no
C112 Ti1 C12 C11 -115.2(5) no
C112 Ti1 C12 C13 130.2(5) no
C112 Ti1 C12 C17 10.3(7) no
C113 Ti1 C12 C11 -120.1(5) no
C113 Ti1 C12 C13 125.3(5) no
C113 Ti1 C12 C17 5.5(9) no
C114 Ti1 C12 C11 -55.2(7) no
C114 Ti1 C12 C13 -169.8(6) no
C114 Ti1 C12 C17 70.3(9) no
C115 Ti1 C12 C11 -52.4(5) no
C115 Ti1 C12 C13 -167.1(4) no
C115 Ti1 C12 C17 73.1(7) no
F11 Ti1 C13 C12 -150.8(5) no
F11 Ti1 C13 C14 92.5(4) no
F11 Ti1 C13 C18 -30.7(6) no
C11 Ti1 C13 C12 38.2(4) no
C11 Ti1 C13 C14 -78.5(5) no
C11 Ti1 C13 C18 158.3(7) no
C12 Ti1 C13 C14 -116.7(6) no
C12 Ti1 C13 C18 120.1(8) no
C14 Ti1 C13 C12 116.7(6) no
C14 Ti1 C13 C18 -123.2(8) no
C15 Ti1 C13 C12 79.4(5) no
C15 Ti1 C13 C14 -37.2(4) no
C15 Ti1 C13 C18 -160.4(7) no
C111 Ti1 C13 C12 -21.6(6) no
C111 Ti1 C13 C14 -138.3(4) no
C111 Ti1 C13 C18 98.5(7) no
C112 Ti1 C13 C12 -66.2(5) no
C112 Ti1 C13 C14 177.2(4) no
C112 Ti1 C13 C18 54.0(7) no
C113 Ti1 C13 C12 -110.2(6) no
C113 Ti1 C13 C14 133.1(5) no
C113 Ti1 C13 C18 9.9(10) no
C115 Ti1 C13 C12 22.3(8) no
C115 Ti1 C13 C14 -94.3(6) no
C115 Ti1 C13 C18 142.5(6) no
F11 Ti1 C14 C13 -82.1(4) no
F11 Ti1 C14 C15 161.9(5) no
F11 Ti1 C14 C19 41.2(7) no
C11 Ti1 C14 C13 78.6(5) no
C11 Ti1 C14 C15 -37.4(5) no
C11 Ti1 C14 C19 -158.1(8) no
C12 Ti1 C14 C13 36.9(4) no
C12 Ti1 C14 C15 -79.1(5) no
C12 Ti1 C14 C19 160.2(8) no
C13 Ti1 C14 C15 -116.0(6) no
C13 Ti1 C14 C19 123.3(9) no
C15 Ti1 C14 C13 116.0(6) no
C15 Ti1 C14 C19 -120.7(9) no
C111 Ti1 C14 C13 75.8(7) no
C111 Ti1 C14 C15 -40.2(7) no
C111 Ti1 C14 C19 -160.9(6) no
C113 Ti1 C14 C13 -118.2(7) no
C113 Ti1 C14 C15 125.8(7) no
C113 Ti1 C14 C19 5.1(11) no
C114 Ti1 C14 C13 -178.5(5) no
C114 Ti1 C14 C15 65.5(6) no
C114 Ti1 C14 C19 -55.2(8) no
C115 Ti1 C14 C13 130.0(5) no
C115 Ti1 C14 C15 14.0(6) no
C115 Ti1 C14 C19 -106.7(7) no
F11 Ti1 C15 C11 -135.7(5) no
F11 Ti1 C15 C14 -20.1(6) no
F11 Ti1 C15 C110 101.3(7) no
C11 Ti1 C15 C14 115.6(7) no
C11 Ti1 C15 C110 -123.1(9) no
C12 Ti1 C15 C11 -36.9(4) no
C12 Ti1 C15 C14 78.7(5) no
C12 Ti1 C15 C110 -159.9(7) no
C13 Ti1 C15 C11 -78.1(5) no
C13 Ti1 C15 C14 37.4(4) no
C13 Ti1 C15 C110 158.8(7) no
C14 Ti1 C15 C11 -115.6(7) no
C14 Ti1 C15 C110 121.4(8) no
C111 Ti1 C15 C11 41.3(6) no
C111 Ti1 C15 C14 156.8(4) no
C111 Ti1 C15 C110 -81.8(7) no
C112 Ti1 C15 C11 33.0(9) no
C112 Ti1 C15 C14 148.6(6) no
C112 Ti1 C15 C110 -90.0(9) no
C113 Ti1 C15 C11 112.6(6) no
C113 Ti1 C15 C14 -131.9(6) no
C113 Ti1 C15 C110 -10.5(10) no
C114 Ti1 C15 C11 107.1(5) no
C114 Ti1 C15 C14 -137.3(5) no
C114 Ti1 C15 C110 -16.0(7) no
C115 Ti1 C15 C11 74.4(5) no
C115 Ti1 C15 C14 -170.1(5) no
C115 Ti1 C15 C110 -48.7(7) no
F11 Ti1 C111 C112 3.4(6) no
F11 Ti1 C111 C115 -113.5(5) no
F11 Ti1 C111 C116 122.3(7) no
C11 Ti1 C111 C112 -151.1(5) no
C11 Ti1 C111 C115 92.1(5) no
C11 Ti1 C111 C116 -32.2(7) no
C12 Ti1 C111 C112 -116.3(5) no
C12 Ti1 C111 C115 126.9(4) no
C12 Ti1 C111 C116 2.6(8) no
C13 Ti1 C111 C112 -104.1(5) no
C13 Ti1 C111 C115 139.1(4) no
C13 Ti1 C111 C116 14.8(9) no
C14 Ti1 C111 C112 -148.7(6) no
C14 Ti1 C111 C115 94.4(6) no
C14 Ti1 C111 C116 -29.8(10) no
C15 Ti1 C111 C112 -173.1(5) no
C15 Ti1 C111 C115 70.0(5) no
C15 Ti1 C111 C116 -54.2(8) no
C112 Ti1 C111 C115 -116.9(7) no
C112 Ti1 C111 C116 118.9(9) no
C113 Ti1 C111 C112 38.3(5) no
C113 Ti1 C111 C115 -78.5(5) no
C113 Ti1 C111 C116 157.2(8) no
C114 Ti1 C111 C112 80.1(5) no
C114 Ti1 C111 C115 -36.7(4) no
C114 Ti1 C111 C116 -161.0(8) no
C115 Ti1 C111 C112 116.9(7) no
C115 Ti1 C111 C116 -124.2(9) no
F11 Ti1 C112 C111 -177.3(5) no
F11 Ti1 C112 C113 -62.8(5) no
F11 Ti1 C112 C117 59.1(7) no
C11 Ti1 C112 C111 33.8(6) no
C11 Ti1 C112 C113 148.3(4) no
C11 Ti1 C112 C117 -89.9(7) no
C12 Ti1 C112 C111 70.5(5) no
C12 Ti1 C112 C113 -175.0(4) no
C12 Ti1 C112 C117 -53.2(7) no
C13 Ti1 C112 C111 104.0(5) no
C13 Ti1 C112 C113 -141.5(5) no
C13 Ti1 C112 C117 -19.6(8) no
C15 Ti1 C112 C111 12.8(9) no
C15 Ti1 C112 C113 127.4(7) no
C15 Ti1 C112 C117 -110.8(8) no
C111 Ti1 C112 C113 114.5(7) no
C111 Ti1 C112 C117 -123.7(9) no
C113 Ti1 C112 C111 -114.5(7) no
C113 Ti1 C112 C117 121.8(8) no
C114 Ti1 C112 C111 -77.5(5) no
C114 Ti1 C112 C113 37.0(5) no
C114 Ti1 C112 C117 158.8(8) no
C115 Ti1 C112 C111 -36.7(4) no
C115 Ti1 C112 C113 77.8(5) no
C115 Ti1 C112 C117 -160.4(7) no
F11 Ti1 C113 C112 113.9(5) no
F11 Ti1 C113 C114 -129.4(5) no
F11 Ti1 C113 C118 -7.1(7) no
C11 Ti1 C113 C112 -54.9(7) no
C11 Ti1 C113 C114 61.8(7) no
C11 Ti1 C113 C118 -176.0(7) no
C12 Ti1 C113 C112 8.0(7) no
C12 Ti1 C113 C114 124.7(6) no
C12 Ti1 C113 C118 -113.0(7) no
C13 Ti1 C113 C112 72.7(7) no
C13 Ti1 C113 C114 -170.7(5) no
C13 Ti1 C113 C118 -48.4(10) no
C14 Ti1 C113 C112 150.9(6) no
C14 Ti1 C113 C114 -92.4(8) no
C14 Ti1 C113 C118 29.9(11) no
C15 Ti1 C113 C112 -125.1(6) no
C15 Ti1 C113 C114 -8.4(8) no
C15 Ti1 C113 C118 113.8(8) no
C111 Ti1 C113 C112 -38.0(5) no
C111 Ti1 C113 C114 78.7(5) no
C111 Ti1 C113 C118 -159.1(8) no
C112 Ti1 C113 C114 116.7(7) no
C112 Ti1 C113 C118 -121.0(9) no
C114 Ti1 C113 C112 -116.7(7) no
C114 Ti1 C113 C118 122.3(9) no
C115 Ti1 C113 C112 -79.4(5) no
C115 Ti1 C113 C114 37.3(5) no
C115 Ti1 C113 C118 159.6(8) no
F11 Ti1 C114 C113 49.6(5) no
F11 Ti1 C114 C115 164.9(5) no
F11 Ti1 C114 C119 -73.0(8) no
C11 Ti1 C114 C113 -144.6(4) no
C11 Ti1 C114 C115 -29.3(6) no
C11 Ti1 C114 C119 92.8(8) no
C12 Ti1 C114 C113 -110.9(6) no
C12 Ti1 C114 C115 4.4(9) no
C12 Ti1 C114 C119 126.5(7) no
C14 Ti1 C114 C113 139.8(5) no
C14 Ti1 C114 C115 -104.9(6) no
C14 Ti1 C114 C119 17.2(10) no
C15 Ti1 C114 C113 175.6(4) no
C15 Ti1 C114 C115 -69.1(5) no
C15 Ti1 C114 C119 53.0(8) no
C111 Ti1 C114 C113 -78.4(5) no
C111 Ti1 C114 C115 37.0(5) no
C111 Ti1 C114 C119 159.0(9) no
C112 Ti1 C114 C113 -37.1(4) no
C112 Ti1 C114 C115 78.3(5) no
C112 Ti1 C114 C119 -159.7(8) no
C113 Ti1 C114 C115 115.3(7) no
C113 Ti1 C114 C119 -122.6(9) no
C115 Ti1 C114 C113 -115.3(7) no
C115 Ti1 C114 C119 122.0(10) no
F11 Ti1 C115 C111 96.4(5) no
F11 Ti1 C115 C114 -20.4(6) no
F11 Ti1 C115 C120 -138.9(7) no
C11 Ti1 C115 C111 -87.9(5) no
C11 Ti1 C115 C114 155.4(5) no
C11 Ti1 C115 C120 36.8(7) no
C12 Ti1 C115 C111 -60.7(5) no
C12 Ti1 C115 C114 -177.5(5) no
C12 Ti1 C115 C120 64.0(7) no
C13 Ti1 C115 C111 -74.5(7) no
C13 Ti1 C115 C114 168.8(6) no
C13 Ti1 C115 C120 50.2(9) no
C14 Ti1 C115 C111 -129.3(5) no
C14 Ti1 C115 C114 114.0(5) no
C14 Ti1 C115 C120 -4.6(9) no
C15 Ti1 C115 C111 -121.2(5) no
C15 Ti1 C115 C114 122.1(5) no
C15 Ti1 C115 C120 3.5(7) no
C111 Ti1 C115 C114 -116.7(7) no
C111 Ti1 C115 C120 124.7(9) no
C112 Ti1 C115 C111 36.9(4) no
C112 Ti1 C115 C114 -79.8(5) no
C112 Ti1 C115 C120 161.7(8) no
C113 Ti1 C115 C111 78.7(5) no
C113 Ti1 C115 C114 -38.0(5) no
C113 Ti1 C115 C120 -156.6(8) no
C114 Ti1 C115 C111 116.7(7) no
C114 Ti1 C115 C120 -118.6(9) no
Ti1 F11 C121 C122 159.1(10) no
Ti1 F11 C121 C126 -19.0(18) no
Ti1 C11 C12 C13 64.6(5) no
Ti1 C11 C12 C17 -123.5(8) no
C15 C11 C12 Ti1 -63.1(6) no
C15 C11 C12 C13 1.5(9) no
C15 C11 C12 C17 173.4(8) no
C16 C11 C12 Ti1 129.5(8) no
C16 C11 C12 C13 -165.9(8) no
C16 C11 C12 C17 6.0(13) no
Ti1 C11 C15 C14 -65.0(6) no
Ti1 C11 C15 C110 121.0(9) no
C12 C11 C15 Ti1 63.1(5) no
C12 C11 C15 C14 -1.9(9) no
C12 C11 C15 C110 -175.9(8) no
C16 C11 C15 Ti1 -129.6(8) no
C16 C11 C15 C14 165.4(8) no
C16 C11 C15 C110 -8.6(14) no
Ti1 C12 C13 C14 64.6(6) no
Ti1 C12 C13 C18 -120.8(8) no
C11 C12 C13 Ti1 -65.1(5) no
C11 C12 C13 C14 -0.5(9) no
C11 C12 C13 C18 174.0(8) no
C17 C12 C13 Ti1 122.6(8) no
C17 C12 C13 C14 -172.8(8) no
C17 C12 C13 C18 1.7(13) no
Ti1 C13 C14 C15 64.0(6) no
Ti1 C13 C14 C19 -119.7(9) no
C12 C13 C14 Ti1 -64.6(6) no
C12 C13 C14 C15 -0.6(10) no
C12 C13 C14 C19 175.7(8) no
C18 C13 C14 Ti1 121.0(9) no
C18 C13 C14 C15 -175.0(8) no
C18 C13 C14 C19 1.3(15) no
Ti1 C14 C15 C11 65.3(6) no
Ti1 C14 C15 C110 -120.6(9) no
C13 C14 C15 Ti1 -63.7(6) no
C13 C14 C15 C11 1.5(10) no
C13 C14 C15 C110 175.6(8) no
C19 C14 C15 Ti1 119.9(9) no
C19 C14 C15 C11 -174.9(8) no
C19 C14 C15 C110 -0.8(14) no
Ti1 C111 C116 H116' 86.70 no
Ti1 C111 C116 H116" -33.26 no
Ti1 C111 C116 H116 -153.16 no
C112 C111 C116 H116' 179.83 no
C112 C111 C116 H116" 59.87 no
C112 C111 C116 H116 -60.03 no
C115 C111 C116 H116' -12.48 no
C115 C111 C116 H116" -132.44 no
C115 C111 C116 H116 107.66 no
Ti1 C112 C117 H117' -56.81 no
Ti1 C112 C117 H117" -176.72 no
Ti1 C112 C117 H117 63.20 no
C111 C112 C117 H117' -149.73 no
C111 C112 C117 H117" 90.36 no
C111 C112 C117 H117 -29.72 no
C113 C112 C117 H117' 34.48 no
C113 C112 C117 H117" -85.43 no
C113 C112 C117 H117 154.48 no
Ti1 C113 C118 H118' 58.68 no
Ti1 C113 C118 H118" -61.29 no
Ti1 C113 C118 H118 178.65 no
C112 C113 C118 H118' -33.35 no
C112 C113 C118 H118" -153.32 no
C112 C113 C118 H118 86.61 no
C114 C113 C118 H118' 152.95 no
C114 C113 C118 H118" 32.99 no
C114 C113 C118 H118 -87.08 no
Ti1 C114 C119 H119' 66.13 no
Ti1 C114 C119 H119" -53.92 no
Ti1 C114 C119 H119 -173.91 no
C113 C114 C119 H119' -25.89 no
C113 C114 C119 H119" -145.94 no
C113 C114 C119 H119 94.07 no
C115 C114 C119 H119' 159.44 no
C115 C114 C119 H119" 39.39 no
C115 C114 C119 H119 -80.60 no
Ti1 C115 C120 H120' -91.77 no
Ti1 C115 C120 H120" 148.29 no
Ti1 C115 C120 H120 28.28 no
C111 C115 C120 H120' 5.78 no
C111 C115 C120 H120" -114.16 no
C111 C115 C120 H120 125.83 no
C114 C115 C120 H120' 174.92 no
C114 C115 C120 H120" 54.98 no
C114 C115 C120 H120 -65.03 no
F11 C121 C122 H122 1.16 no
C126 C121 C122 H122 179.11 no
F11 C121 C126 H126 -0.41 no
C122 C121 C126 H126 -178.34 no
B2 C21 C22 C23 -179.0(7) no
C22 C21 C26 F25 -178.7(6) no
C22 C21 C26 C25 1.4(11) no
B2 C21 C26 F25 -1.6(10) no
B2 C21 C26 C25 178.5(7) no
C22 C21 B2 C27 -127.3(8) no
C22 C21 B2 C213 -13.1(10) no
C22 C21 B2 C219 109.6(8) no
C26 C21 B2 C27 56.0(9) no
C26 C21 B2 C213 170.2(6) no
C26 C21 B2 C219 -67.1(8) no
B2 C21 C22 F21 -1.1(11) no
C26 C21 C22 F21 175.8(6) no
C26 C21 C22 C23 -2.1(11) no
F21 C22 C23 F22 3.5(10) no
C121 C122 C123 H123 179.56 no
H122 C122 C123 C124 179.52 no
H122 C122 C123 H123 -0.55 no
C21 C22 C23 F22 -178.5(7) no
C21 C22 C23 C24 0.6(11) no
F21 C22 C23 C24 -177.4(7) no
C122 C123 C124 H124 -179.05 no
H123 C123 C124 C125 -178.98 no
F22 C23 C24 F23 -1.9(11) no
F22 C23 C24 C25 -179.1(7) no
C22 C23 C24 F23 179.0(7) no
C22 C23 C24 C25 1.9(11) no
H123 C123 C124 H124 1.02 no
C123 C124 C125 H125 179.73 no
H124 C124 C125 C126 179.75 no
H124 C124 C125 H125 -0.27 no
F23 C24 C25 F24 1.0(11) no
F23 C24 C25 C26 -179.7(7) no
C23 C24 C25 F24 178.1(7) no
C23 C24 C25 C26 -2.6(11) no
H125 C125 C126 C121 179.03 no
H125 C125 C126 H126 -0.96 no
C124 C125 C126 H126 179.01 no
F24 C25 C26 F25 0.3(10) no
F24 C25 C26 C21 -179.8(7) no
C24 C25 C26 F25 -179.1(6) no
C24 C25 C26 C21 0.9(12) no
C212 C27 C28 F26 -176.7(7) no
C212 C27 C28 C29 0.7(11) no
B2 C27 C28 F26 -5.8(12) no
B2 C27 C28 C29 171.6(7) no
C28 C27 B2 C21 14.6(10) no
C28 C27 B2 C213 -107.3(8) no
C28 C27 B2 C219 130.8(8) no
C212 C27 B2 C21 -174.9(6) no
C212 C27 B2 C213 63.2(8) no
C212 C27 B2 C219 -58.7(9) no
C28 C27 C212 C211 1.1(11) no
C28 C27 C212 F210 -179.3(6) no
B2 C27 C212 F210 8.9(10) no
B2 C27 C212 C211 -170.6(7) no
F26 C28 C29 F27 -2.1(11) no
C27 C28 C29 C210 -2.5(12) no
F26 C28 C29 C210 175.0(7) no
C27 C28 C29 F27 -179.6(7) no
C28 C29 C210 F28 -176.3(7) no
F27 C29 C210 C211 179.6(7) no
C28 C29 C210 C211 2.6(12) no
F27 C29 C210 F28 0.7(12) no
F28 C210 C211 F29 -0.6(11) no
F28 C210 C211 C212 178.1(7) no
C29 C210 C211 F29 -179.6(7) no
C29 C210 C211 C212 -0.8(11) no
F29 C211 C212 C27 177.6(7) no
C210 C211 C212 F210 179.4(7) no
C210 C211 C212 C27 -1.1(12) no
F29 C211 C212 F210 -1.9(11) no
C218 C213 C214 F211 -177.2(7) no
C218 C213 C214 C215 2.1(12) no
B2 C213 C214 F211 -5.0(12) no
B2 C213 C214 C215 174.4(7) no
C214 C213 C218 F215 178.1(7) no
C214 C213 C218 C217 -3.4(12) no
B2 C213 C218 F215 5.4(11) no
B2 C213 C218 C217 -176.2(8) no
C214 C213 B2 C21 132.8(8) no
C214 C213 B2 C27 -106.3(8) no
C214 C213 B2 C219 16.3(11) no
C218 C213 B2 C21 -55.3(9) no
C218 C213 B2 C27 65.6(9) no
C218 C213 B2 C219 -171.9(7) no
F211 C214 C215 F212 -3.1(11) no
F211 C214 C215 C216 179.0(7) no
C213 C214 C215 F212 177.5(7) no
C213 C214 C215 C216 -0.4(12) no
F212 C215 C216 F213 0.7(12) no
F212 C215 C216 C217 -178.1(8) no
C214 C215 C216 F213 178.6(7) no
C214 C215 C216 C217 -0.1(13) no
F213 C216 C217 F214 1.5(14) no
F213 C216 C217 C218 -179.8(8) no
C215 C216 C217 F214 -179.8(8) no
C215 C216 C217 C218 -1.1(14) no
F214 C217 C218 F215 0.2(12) no
F214 C217 C218 C213 -178.3(8) no
C216 C217 C218 F215 -178.5(8) no
C216 C217 C218 C213 3.0(14) no
C224 C219 C220 F216 177.7(6) no
C224 C219 C220 C221 -2.1(11) no
B2 C219 C220 F216 2.5(11) no
B2 C219 C220 C221 -177.2(7) no
C220 C219 C224 F220 -177.5(6) no
C220 C219 C224 C223 2.8(11) no
B2 C219 C224 F220 -1.9(10) no
B2 C219 C224 C223 178.3(7) no
C220 C219 B2 C21 106.2(8) no
C220 C219 B2 C27 -15.8(10) no
C220 C219 B2 C213 -130.7(8) no
C224 C219 B2 C21 -68.7(8) no
C224 C219 B2 C27 169.3(7) no
C224 C219 B2 C213 54.4(9) no
F216 C220 C221 F217 -0.2(11) no
F216 C220 C221 C222 -179.4(7) no
C219 C220 C221 F217 179.5(7) no
C219 C220 C221 C222 0.4(12) no
F217 C221 C222 F218 0.7(11) no
F217 C221 C222 C223 -178.3(7) no
C220 C221 C222 F218 179.9(7) no
C220 C221 C222 C223 0.8(11) no
F218 C222 C223 F219 1.1(11) no
F218 C222 C223 C224 -179.3(7) no
C221 C222 C223 F219 -179.8(7) no
C221 C222 C223 C224 -0.2(11) no
F219 C223 C224 F220 -1.9(10) no
F219 C223 C224 C219 177.9(7) no
C222 C223 C224 F220 178.5(7) no
C222 C223 C224 C219 -1.7(12) no
